data_4517211
loop_
_publ_author_name
'Botes, Delbert S.'
'Khorasani, Sanaz'
'Duminy, Welni'
'Levendis, Demetrius C.'
'Fernandes, Manuel A.'

_publ_section_title
;
 Supramolecular Inhibition of [4 + 2] Diels--Alder Reactions in
 Charge-Transfer Crystals
;
_journal_issue 1
_journal_name_full 'Crystal Growth &amp; Design'
_journal_page_first 291
_journal_paper_doi 10.1021/acs.cgd.9b01167
_journal_volume 20
_journal_year 2019
_chemical_formula_moiety 'C37 H24 N2 O5 S2'
_chemical_formula_sum 'C37 H24 N2 O5 S2'
_chemical_formula_weight 640.70
_space_group_crystal_system monoclinic
_space_group_IT_number 14
_space_group_name_Hall '-P 2ybc'
_space_group_name_H-M_alt 'P 1 21/c 1'
_atom_sites_solution_hydrogens geom
_atom_sites_solution_primary dual
_audit_creation_date 2019-08-21
_audit_creation_method
;
Olex2 1.2
(compiled 2018.05.29 svn.r3508 for OlexSys, GUI svn.r5506)
;
_cell_angle_alpha 90
_cell_angle_beta 110.989(3)
_cell_angle_gamma 90
_cell_formula_units_Z 4
_cell_length_a 17.1500(10)
_cell_length_b 13.8999(10)
_cell_length_c 13.3182(8)
_cell_measurement_reflns_used 1185
_cell_measurement_temperature 173(2)
_cell_measurement_theta_max 20.64
_cell_measurement_theta_min 2.20
_cell_volume 2964.2(3)
_computing_molecular_graphics 'Olex2 (Dolomanov et al., 2009)'
_computing_publication_material 'Olex2 (Dolomanov et al., 2009)'
_computing_structure_refinement 'ShelXL (Sheldrick, 2015)'
_computing_structure_solution 'ShelXT (Sheldrick, 2015)'
_diffrn_ambient_temperature 173.15
_diffrn_measured_fraction_theta_full 1.000
_diffrn_measured_fraction_theta_max 1.000
_diffrn_measurement_device_type 'Bruker APEX-II CCD'
_diffrn_measurement_method '\f and \w scans'
_diffrn_radiation_type MoK\a
_diffrn_radiation_wavelength 0.71073
_diffrn_reflns_av_R_equivalents 0.1622
_diffrn_reflns_av_unetI/netI 0.2117
_diffrn_reflns_Laue_measured_fraction_full 1.000
_diffrn_reflns_Laue_measured_fraction_max 1.000
_diffrn_reflns_limit_h_max 20
_diffrn_reflns_limit_h_min -20
_diffrn_reflns_limit_k_max 13
_diffrn_reflns_limit_k_min -16
_diffrn_reflns_limit_l_max 15
_diffrn_reflns_limit_l_min -15
_diffrn_reflns_number 20815
_diffrn_reflns_point_group_measured_fraction_full 1.000
_diffrn_reflns_point_group_measured_fraction_max 1.000
_diffrn_reflns_theta_full 24.999
_diffrn_reflns_theta_max 24.999
_diffrn_reflns_theta_min 1.940
_diffrn_standards_number 0
_exptl_absorpt_coefficient_mu 0.230
_exptl_absorpt_correction_type none
_exptl_crystal_colour yellow
_exptl_crystal_colour_primary yellow
_exptl_crystal_density_diffrn 1.436
_exptl_crystal_description plate
_exptl_crystal_F_000 1328
_exptl_crystal_size_max 0.506
_exptl_crystal_size_mid 0.088
_exptl_crystal_size_min 0.084
_refine_diff_density_max 0.306
_refine_diff_density_min -0.342
_refine_diff_density_rms 0.068
_refine_ls_extinction_method none
_refine_ls_goodness_of_fit_ref 0.807
_refine_ls_hydrogen_treatment constr
_refine_ls_matrix_type full
_refine_ls_number_parameters 415
_refine_ls_number_reflns 5217
_refine_ls_number_restraints 0
_refine_ls_restrained_S_all 0.807
_refine_ls_R_factor_all 0.1689
_refine_ls_R_factor_gt 0.0509
_refine_ls_shift/su_max 0.000
_refine_ls_shift/su_mean 0.000
_refine_ls_structure_factor_coef Fsqd
_refine_ls_weighting_details 'w=1/[\s^2^(Fo^2^)+(0.0086P)^2^] where P=(Fo^2^+2Fc^2^)/3'
_refine_ls_weighting_scheme calc
_refine_ls_wR_factor_gt 0.0578
_refine_ls_wR_factor_ref 0.0777
_reflns_Friedel_coverage 0.000
_reflns_number_gt 2189
_reflns_number_total 5217
_reflns_threshold_expression 'I > 2\s(I)'
_cod_data_source_file Botes_CGD.cif
_cod_data_source_block 16db127_db9aasolnmono_0s
_cod_depositor_comments 'Adding full bibliography for 4517199--4517212.cif.'
_cod_database_code 4517211
_shelx_shelxl_version_number 2018/3
_shelx_space_group_comment
;
The symmetry employed for this shelxl refinement is uniquely defined
by the following loop, which should always be used as a source of
symmetry information in preference to the above space-group names.
They are only intended as comments.
;
_shelx_estimated_absorpt_t_max 0.981
_shelx_estimated_absorpt_t_min 0.892
_olex2_refinement_description
;
1. Fixed Uiso
 At 1.2 times of:
  All C(H) groups, All C(H,H) groups
2.a Ternary CH refined with riding coordinates:
 C30(H30)
2.b Secondary CH2 refined with riding coordinates:
 C9(H9A,H9B), C16(H16A,H16B)
2.c Aromatic/amide H refined with riding coordinates:
 C11(H11), C12(H12), C13(H13), C14(H14), C15(H15), C18(H18), C19(H19),
 C20(H20), C21(H21), C22(H22), C25(H25), C26(H26), C27(H27), C28(H28), C32(H32),
  C33(H33), C34(H34), C35(H35), C37(H37)
;
_olex2_submission_special_instructions 'No special instructions were received'

loop_
_space_group_symop_operation_xyz
'x, y, z'
'-x, y+1/2, -z+1/2'
'-x, -y, -z'
'x, -y-1/2, z-1/2'

loop_
_atom_site_label
_atom_site_type_symbol
_atom_site_fract_x
_atom_site_fract_y
_atom_site_fract_z
_atom_site_U_iso_or_equiv
_atom_site_adp_type
_atom_site_occupancy
_atom_site_site_symmetry_order
_atom_site_calc_flag
_atom_site_refinement_flags_posn
C1 C 0.7214(2) 0.2828(3) 0.5281(3) 0.0162(10) Uani 1 1 d .
C2 C 0.8102(2) 0.2974(3) 0.5305(3) 0.0238(11) Uani 1 1 d .
C3 C 0.7500(3) 0.4480(3) 0.4866(3) 0.0246(11) Uani 1 1 d .
C4 C 0.6820(2) 0.3842(3) 0.5036(3) 0.0174(10) Uani 1 1 d .
C5 C 0.5724(2) 0.2120(3) 0.3842(3) 0.0201(11) Uani 1 1 d .
C6 C 0.5053(3) 0.1374(3) 0.3574(3) 0.0259(11) Uani 1 1 d .
C7 C 0.4456(3) 0.2882(3) 0.3249(3) 0.0268(12) Uani 1 1 d .
C8 C 0.5382(2) 0.2985(3) 0.3651(3) 0.0197(11) Uani 1 1 d .
C9 C 0.8976(2) 0.4291(3) 0.4968(3) 0.0320(12) Uani 1 1 d .
H9A H 0.884209 0.481523 0.443009 0.038 Uiso 1 1 calc R
H9B H 0.926421 0.377504 0.472379 0.038 Uiso 1 1 calc R
C10 C 0.9550(3) 0.4670(3) 0.6040(4) 0.0285(12) Uani 1 1 d .
C11 C 1.0132(3) 0.4079(4) 0.6751(4) 0.0492(15) Uani 1 1 d .
H11 H 1.018469 0.343067 0.655749 0.059 Uiso 1 1 calc R
C12 C 1.0644(3) 0.4422(5) 0.7751(5) 0.072(2) Uani 1 1 d .
H12 H 1.104934 0.401018 0.823311 0.086 Uiso 1 1 calc R
C13 C 1.0567(4) 0.5343(5) 0.8038(5) 0.081(3) Uani 1 1 d .
H13 H 1.090560 0.556639 0.873088 0.097 Uiso 1 1 calc R
C14 C 1.0012(4) 0.5947(4) 0.7347(6) 0.074(2) Uani 1 1 d .
H14 H 0.997052 0.659607 0.754449 0.089 Uiso 1 1 calc R
C15 C 0.9495(3) 0.5602(4) 0.6331(4) 0.0555(16) Uani 1 1 d .
H15 H 0.910460 0.602306 0.584338 0.067 Uiso 1 1 calc R
C16 C 0.3469(2) 0.1470(3) 0.2819(3) 0.0346(13) Uani 1 1 d .
H16A H 0.351090 0.079295 0.261371 0.041 Uiso 1 1 calc R
H16B H 0.311239 0.181968 0.216905 0.041 Uiso 1 1 calc R
C17 C 0.3068(3) 0.1504(3) 0.3662(3) 0.0268(12) Uani 1 1 d .
C18 C 0.3207(2) 0.0797(3) 0.4426(3) 0.0290(12) Uani 1 1 d .
H18 H 0.353626 0.025478 0.439827 0.035 Uiso 1 1 calc R
C19 C 0.2880(2) 0.0855(3) 0.5236(3) 0.0332(12) Uani 1 1 d .
H19 H 0.298128 0.035662 0.575514 0.040 Uiso 1 1 calc R
C20 C 0.2410(3) 0.1638(4) 0.5279(4) 0.0412(14) Uani 1 1 d .
H20 H 0.218697 0.168509 0.583519 0.049 Uiso 1 1 calc R
C21 C 0.2259(3) 0.2353(3) 0.4527(4) 0.0526(16) Uani 1 1 d .
H21 H 0.193401 0.289744 0.455954 0.063 Uiso 1 1 calc R
C22 C 0.2589(3) 0.2276(3) 0.3711(4) 0.0430(14) Uani 1 1 d .
H22 H 0.247856 0.276705 0.318161 0.052 Uiso 1 1 calc R
C23 C 0.7224(2) 0.2485(3) 0.6415(3) 0.0190(10) Uani 1 1 d .
C24 C 0.6315(2) 0.2552(3) 0.6339(3) 0.0182(10) Uani 1 1 d .
C25 C 0.5797(2) 0.1786(3) 0.6330(3) 0.0221(11) Uani 1 1 d .
H25 H 0.601624 0.115181 0.645988 0.027 Uiso 1 1 calc R
C26 C 0.4960(3) 0.1947(3) 0.6130(3) 0.0305(12) Uani 1 1 d .
H26 H 0.460550 0.142220 0.613189 0.037 Uiso 1 1 calc R
C27 C 0.4637(3) 0.2868(3) 0.5928(3) 0.0319(13) Uani 1 1 d .
H27 H 0.405985 0.297327 0.578653 0.038 Uiso 1 1 calc R
C28 C 0.5153(3) 0.3641(3) 0.5930(3) 0.0265(12) Uani 1 1 d .
H28 H 0.493304 0.427525 0.579771 0.032 Uiso 1 1 calc R
C29 C 0.5995(3) 0.3475(3) 0.6129(3) 0.0218(11) Uani 1 1 d .
C30 C 0.6600(2) 0.4209(3) 0.6021(3) 0.0212(11) Uani 1 1 d .
H30 H 0.635604 0.487181 0.590163 0.025 Uiso 1 1 calc R
C31 C 0.7401(2) 0.4159(3) 0.6988(3) 0.0212(11) Uani 1 1 d .
C32 C 0.7799(3) 0.4930(3) 0.7604(3) 0.0297(12) Uani 1 1 d .
H32 H 0.756504 0.555674 0.745120 0.036 Uiso 1 1 calc R
C33 C 0.8548(3) 0.4783(3) 0.8451(3) 0.0366(13) Uani 1 1 d .
H33 H 0.882424 0.531171 0.888653 0.044 Uiso 1 1 calc R
C34 C 0.8894(3) 0.3879(3) 0.8666(3) 0.0331(13) Uani 1 1 d .
H34 H 0.941078 0.378907 0.924185 0.040 Uiso 1 1 calc R
C35 C 0.8492(2) 0.3094(3) 0.8043(3) 0.0258(11) Uani 1 1 d .
H35 H 0.873078 0.246866 0.818723 0.031 Uiso 1 1 calc R
C36 C 0.7743(2) 0.3242(3) 0.7216(3) 0.0191(10) Uani 1 1 d .
C37 C 0.7581(2) 0.1480(3) 0.6715(3) 0.0263(11) Uani 1 1 d .
H37 H 0.777323 0.113889 0.623026 0.032 Uiso 1 1 calc R
N1 N 0.8200(2) 0.3910(2) 0.5036(3) 0.0221(9) Uani 1 1 d .
N2 N 0.4302(2) 0.1901(3) 0.3211(2) 0.0237(9) Uani 1 1 d .
O1 O 0.51147(18) 0.0516(2) 0.3641(2) 0.0349(8) Uani 1 1 d .
O2 O 0.39308(17) 0.3511(2) 0.2992(2) 0.0317(8) Uani 1 1 d .
O3 O 0.86398(17) 0.23673(19) 0.5534(2) 0.0287(8) Uani 1 1 d .
O4 O 0.74358(17) 0.5318(2) 0.4646(2) 0.0311(8) Uani 1 1 d .
O5 O 0.76288(18) 0.1103(2) 0.7551(2) 0.0387(9) Uani 1 1 d .
S1 S 0.67854(7) 0.18720(8) 0.42640(8) 0.0237(3) Uani 1 1 d .
S2 S 0.59044(7) 0.40690(8) 0.37939(8) 0.0229(3) Uani 1 1 d .

loop_
_atom_site_aniso_label
_atom_site_aniso_U_11
_atom_site_aniso_U_22
_atom_site_aniso_U_33
_atom_site_aniso_U_23
_atom_site_aniso_U_13
_atom_site_aniso_U_12
C1 0.018(2) 0.016(3) 0.018(2) -0.004(2) 0.011(2) -0.005(2)
C2 0.022(3) 0.035(3) 0.016(2) -0.004(2) 0.008(2) -0.004(3)
C3 0.033(3) 0.022(3) 0.017(3) -0.002(2) 0.007(2) -0.005(3)
C4 0.024(3) 0.017(3) 0.010(2) 0.002(2) 0.005(2) -0.001(2)
C5 0.019(3) 0.026(3) 0.011(2) -0.003(2) 0.002(2) -0.004(2)
C6 0.031(3) 0.029(3) 0.016(3) -0.006(3) 0.006(2) -0.002(3)
C7 0.033(3) 0.037(4) 0.013(2) 0.004(2) 0.012(2) -0.002(3)
C8 0.026(3) 0.019(3) 0.010(2) -0.001(2) 0.001(2) -0.004(2)
C9 0.029(3) 0.039(3) 0.036(3) 0.004(3) 0.021(2) -0.008(2)
C10 0.018(3) 0.032(3) 0.038(3) -0.003(3) 0.014(2) -0.009(3)
C11 0.047(4) 0.043(4) 0.051(4) 0.002(3) 0.009(3) -0.007(3)
C12 0.042(4) 0.100(6) 0.055(4) 0.010(4) -0.004(3) -0.015(4)
C13 0.052(5) 0.131(8) 0.069(5) -0.043(5) 0.033(4) -0.055(5)
C14 0.053(4) 0.066(5) 0.116(6) -0.057(5) 0.046(4) -0.031(4)
C15 0.040(3) 0.044(4) 0.081(5) -0.019(4) 0.020(3) -0.006(3)
C16 0.033(3) 0.040(3) 0.028(3) -0.001(3) 0.006(2) -0.013(3)
C17 0.024(3) 0.026(3) 0.028(3) 0.000(2) 0.008(2) -0.006(2)
C18 0.031(3) 0.024(3) 0.031(3) -0.005(2) 0.009(2) 0.001(2)
C19 0.037(3) 0.032(3) 0.033(3) 0.003(3) 0.015(3) -0.002(3)
C20 0.032(3) 0.045(4) 0.053(4) -0.007(3) 0.023(3) -0.003(3)
C21 0.045(4) 0.030(4) 0.091(5) 0.002(3) 0.034(4) 0.012(3)
C22 0.035(3) 0.037(4) 0.060(4) 0.024(3) 0.022(3) 0.006(3)
C23 0.021(3) 0.019(3) 0.017(2) 0.002(2) 0.008(2) 0.001(2)
C24 0.020(3) 0.024(3) 0.011(2) 0.003(2) 0.006(2) 0.002(2)
C25 0.033(3) 0.024(3) 0.010(2) 0.003(2) 0.008(2) -0.001(2)
C26 0.028(3) 0.048(4) 0.019(3) 0.003(3) 0.012(2) -0.007(3)
C27 0.024(3) 0.059(4) 0.015(3) 0.003(3) 0.010(2) 0.005(3)
C28 0.028(3) 0.036(3) 0.016(3) 0.001(2) 0.008(2) 0.011(2)
C29 0.032(3) 0.026(3) 0.010(2) -0.001(2) 0.010(2) -0.003(2)
C30 0.031(3) 0.017(3) 0.017(2) 0.000(2) 0.009(2) 0.003(2)
C31 0.022(3) 0.027(3) 0.016(2) -0.005(2) 0.008(2) -0.001(2)
C32 0.041(3) 0.029(3) 0.021(3) -0.004(2) 0.014(2) -0.005(3)
C33 0.039(3) 0.038(4) 0.029(3) -0.013(3) 0.007(3) -0.014(3)
C34 0.024(3) 0.050(4) 0.021(3) -0.003(3) 0.003(2) -0.008(3)
C35 0.029(3) 0.027(3) 0.024(3) 0.001(2) 0.012(2) 0.001(3)
C36 0.019(2) 0.029(3) 0.015(2) 0.000(2) 0.012(2) 0.000(2)
C37 0.020(3) 0.029(3) 0.027(3) -0.003(3) 0.006(2) 0.001(2)
N1 0.023(2) 0.022(2) 0.025(2) 0.0021(19) 0.0135(19) -0.007(2)
N2 0.021(2) 0.026(2) 0.023(2) 0.004(2) 0.0054(17) -0.004(2)
O1 0.037(2) 0.026(2) 0.038(2) -0.0013(18) 0.0085(17) -0.0047(18)
O2 0.0290(19) 0.033(2) 0.0296(19) 0.0061(16) 0.0068(16) 0.0052(16)
O3 0.0259(18) 0.031(2) 0.0310(19) 0.0003(16) 0.0121(16) 0.0045(16)
O4 0.041(2) 0.0153(19) 0.034(2) 0.0060(16) 0.0089(16) -0.0014(17)
O5 0.056(2) 0.032(2) 0.028(2) 0.0103(17) 0.0150(18) 0.0073(17)
S1 0.0271(7) 0.0216(7) 0.0230(6) -0.0042(6) 0.0096(5) 0.0007(6)
S2 0.0284(7) 0.0188(7) 0.0199(6) 0.0040(6) 0.0067(6) 0.0013(6)

loop_
_atom_type_symbol
_atom_type_description
_atom_type_scat_dispersion_real
_atom_type_scat_dispersion_imag
_atom_type_scat_source
C C 0.0033 0.0016 'International Tables Vol C Tables 4.2.6.8 and 6.1.1.4'
H H 0.0000 0.0000 'International Tables Vol C Tables 4.2.6.8 and 6.1.1.4'
N N 0.0061 0.0033 'International Tables Vol C Tables 4.2.6.8 and 6.1.1.4'
O O 0.0106 0.0060 'International Tables Vol C Tables 4.2.6.8 and 6.1.1.4'
S S 0.1246 0.1234 'International Tables Vol C Tables 4.2.6.8 and 6.1.1.4'

loop_
_geom_angle_atom_site_label_1
_geom_angle_atom_site_label_2
_geom_angle_atom_site_label_3
_geom_angle
C2 C1 C4 104.0(3)
C2 C1 C23 110.6(3)
C2 C1 S1 104.1(2)
C4 C1 C23 109.4(3)
C4 C1 S1 118.1(3)
C23 C1 S1 110.4(3)
N1 C2 C1 109.5(4)
O3 C2 C1 125.5(4)
O3 C2 N1 125.0(4)
N1 C3 C4 107.5(3)
O4 C3 C4 126.0(4)
O4 C3 N1 126.5(4)
C1 C4 C30 109.7(3)
C1 C4 S2 120.7(3)
C3 C4 C1 105.0(3)
C3 C4 C30 110.7(3)
C3 C4 S2 102.4(3)
C30 C4 S2 107.9(2)
C6 C5 S1 124.6(3)
C8 C5 C6 109.5(4)
C8 C5 S1 125.8(3)
N2 C6 C5 104.6(4)
O1 C6 C5 129.3(4)
O1 C6 N2 126.1(4)
N2 C7 C8 105.7(4)
O2 C7 C8 128.4(4)
O2 C7 N2 125.9(4)
C5 C8 C7 108.9(4)
C5 C8 S2 126.5(3)
C7 C8 S2 124.5(3)
H9A C9 H9B 108.0
C10 C9 H9A 109.3
C10 C9 H9B 109.3
N1 C9 H9A 109.3
N1 C9 H9B 109.3
N1 C9 C10 111.6(3)
C11 C10 C9 120.6(5)
C15 C10 C9 120.9(5)
C15 C10 C11 118.6(5)
C10 C11 H11 119.7
C10 C11 C12 120.5(5)
C12 C11 H11 119.7
C11 C12 H12 120.0
C13 C12 C11 120.1(6)
C13 C12 H12 120.0
C12 C13 H13 119.7
C14 C13 C12 120.7(7)
C14 C13 H13 119.7
C13 C14 H14 120.4
C13 C14 C15 119.3(6)
C15 C14 H14 120.4
C10 C15 C14 120.8(5)
C10 C15 H15 119.6
C14 C15 H15 119.6
H16A C16 H16B 108.0
C17 C16 H16A 109.3
C17 C16 H16B 109.3
N2 C16 H16A 109.3
N2 C16 H16B 109.3
N2 C16 C17 111.6(3)
C18 C17 C16 121.6(4)
C22 C17 C16 120.0(4)
C22 C17 C18 118.4(4)
C17 C18 H18 119.2
C17 C18 C19 121.6(4)
C19 C18 H18 119.2
C18 C19 H19 120.4
C20 C19 C18 119.2(4)
C20 C19 H19 120.4
C19 C20 H20 119.8
C19 C20 C21 120.5(4)
C21 C20 H20 119.8
C20 C21 H21 120.3
C20 C21 C22 119.3(4)
C22 C21 H21 120.3
C17 C22 C21 121.0(4)
C17 C22 H22 119.5
C21 C22 H22 119.5
C24 C23 C1 104.9(3)
C24 C23 C36 109.1(3)
C36 C23 C1 105.2(3)
C37 C23 C1 113.2(3)
C37 C23 C24 112.3(3)
C37 C23 C36 111.6(3)
C25 C24 C23 126.1(4)
C29 C24 C23 113.0(4)
C29 C24 C25 120.3(4)
C24 C25 H25 120.1
C26 C25 C24 119.8(4)
C26 C25 H25 120.1
C25 C26 H26 119.9
C25 C26 C27 120.2(4)
C27 C26 H26 119.9
C26 C27 H27 119.9
C26 C27 C28 120.3(4)
C28 C27 H27 119.9
C27 C28 H28 120.4
C29 C28 C27 119.2(4)
C29 C28 H28 120.4
C24 C29 C28 120.1(4)
C24 C29 C30 114.4(4)
C28 C29 C30 125.1(4)
C4 C30 H30 112.2
C29 C30 C4 103.9(3)
C29 C30 H30 112.2
C29 C30 C31 109.6(3)
C31 C30 C4 106.2(3)
C31 C30 H30 112.2
C32 C31 C30 125.4(4)
C32 C31 C36 120.3(4)
C36 C31 C30 114.3(4)
C31 C32 H32 120.4
C31 C32 C33 119.2(4)
C33 C32 H32 120.4
C32 C33 H33 119.7
C34 C33 C32 120.5(4)
C34 C33 H33 119.7
C33 C34 H34 119.8
C33 C34 C35 120.5(4)
C35 C34 H34 119.8
C34 C35 H35 120.7
C36 C35 C34 118.7(4)
C36 C35 H35 120.7
C31 C36 C23 112.5(4)
C35 C36 C23 126.6(4)
C35 C36 C31 120.8(4)
C23 C37 H37 119.0
O5 C37 C23 122.0(4)
O5 C37 H37 119.0
C2 N1 C3 113.8(3)
C2 N1 C9 123.8(3)
C3 N1 C9 122.4(4)
C6 N2 C16 124.5(4)
C7 N2 C6 111.2(4)
C7 N2 C16 124.4(4)
C5 S1 C1 100.94(18)
C8 S2 C4 100.92(18)

loop_
_geom_bond_atom_site_label_1
_geom_bond_atom_site_label_2
_geom_bond_distance
C1 C2 1.524(5)
C1 C4 1.546(5)
C1 C23 1.579(5)
C1 S1 1.852(4)
C2 N1 1.376(5)
C2 O3 1.206(4)
C3 C4 1.545(5)
C3 N1 1.387(5)
C3 O4 1.197(4)
C4 C30 1.575(5)
C4 S2 1.855(4)
C5 C6 1.494(5)
C5 C8 1.321(5)
C5 S1 1.736(4)
C6 N2 1.408(5)
C6 O1 1.197(4)
C7 C8 1.491(5)
C7 N2 1.386(5)
C7 O2 1.212(5)
C8 S2 1.728(4)
C9 H9A 0.9900
C9 H9B 0.9900
C9 C10 1.509(5)
C9 N1 1.465(4)
C10 C11 1.376(6)
C10 C15 1.364(6)
C11 H11 0.9500
C11 C12 1.390(6)
C12 H12 0.9500
C12 C13 1.357(7)
C13 H13 0.9500
C13 C14 1.352(7)
C14 H14 0.9500
C14 C15 1.409(7)
C15 H15 0.9500
C16 H16A 0.9900
C16 H16B 0.9900
C16 C17 1.513(5)
C16 N2 1.462(4)
C17 C18 1.372(5)
C17 C22 1.368(5)
C18 H18 0.9500
C18 C19 1.385(5)
C19 H19 0.9500
C19 C20 1.367(5)
C20 H20 0.9500
C20 C21 1.369(6)
C21 H21 0.9500
C21 C22 1.398(6)
C22 H22 0.9500
C23 C24 1.528(5)
C23 C36 1.536(5)
C23 C37 1.520(5)
C24 C25 1.384(5)
C24 C29 1.383(5)
C25 H25 0.9500
C25 C26 1.380(5)
C26 H26 0.9500
C26 C27 1.383(5)
C27 H27 0.9500
C27 C28 1.392(5)
C28 H28 0.9500
C28 C29 1.391(5)
C29 C30 1.498(5)
C30 H30 1.0000
C30 C31 1.512(5)
C31 C32 1.373(5)
C31 C36 1.390(5)
C32 H32 0.9500
C32 C33 1.388(5)
C33 H33 0.9500
C33 C34 1.375(6)
C34 H34 0.9500
C34 C35 1.395(5)
C35 H35 0.9500
C35 C36 1.376(5)
C37 H37 0.9500
C37 O5 1.206(4)

loop_
_geom_torsion_atom_site_label_1
_geom_torsion_atom_site_label_2
_geom_torsion_atom_site_label_3
_geom_torsion_atom_site_label_4
_geom_torsion
C1 C2 N1 C3 2.8(5)
C1 C2 N1 C9 -179.2(3)
C1 C4 C30 C29 -60.0(4)
C1 C4 C30 C31 55.6(4)
C1 C4 S2 C8 34.3(3)
C1 C23 C24 C25 111.5(4)
C1 C23 C24 C29 -60.2(4)
C1 C23 C36 C31 60.1(4)
C1 C23 C36 C35 -116.2(4)
C1 C23 C37 O5 -179.4(4)
C2 C1 C4 C3 3.5(4)
C2 C1 C4 C30 -115.5(3)
C2 C1 C4 S2 118.1(3)
C2 C1 C23 C24 169.6(3)
C2 C1 C23 C36 54.6(4)
C2 C1 C23 C37 -67.6(4)
C2 C1 S1 C5 -154.2(3)
C3 C4 C30 C29 -175.4(3)
C3 C4 C30 C31 -59.9(4)
C3 C4 S2 C8 150.3(3)
C4 C1 C2 N1 -3.9(4)
C4 C1 C2 O3 175.4(4)
C4 C1 C23 C24 55.7(4)
C4 C1 C23 C36 -59.4(4)
C4 C1 C23 C37 178.5(3)
C4 C1 S1 C5 -39.7(3)
C4 C3 N1 C2 -0.4(4)
C4 C3 N1 C9 -178.4(3)
C4 C30 C31 C32 118.4(4)
C4 C30 C31 C36 -59.9(4)
C5 C6 N2 C7 -0.8(4)
C5 C6 N2 C16 177.7(3)
C5 C8 S2 C4 -38.8(4)
C6 C5 C8 C7 0.5(5)
C6 C5 C8 S2 -177.6(3)
C6 C5 S1 C1 -141.8(3)
C7 C8 S2 C4 143.4(3)
C8 C5 C6 N2 0.2(5)
C8 C5 C6 O1 -179.9(4)
C8 C5 S1 C1 42.2(4)
C8 C7 N2 C6 1.1(4)
C8 C7 N2 C16 -177.4(3)
C9 C10 C11 C12 -178.1(4)
C9 C10 C15 C14 177.8(4)
C10 C9 N1 C2 -88.5(5)
C10 C9 N1 C3 89.3(5)
C10 C11 C12 C13 0.8(8)
C11 C10 C15 C14 -1.3(7)
C11 C12 C13 C14 -2.1(9)
C12 C13 C14 C15 1.7(9)
C13 C14 C15 C10 0.0(8)
C15 C10 C11 C12 0.9(7)
C16 C17 C18 C19 176.2(4)
C16 C17 C22 C21 -175.6(4)
C17 C16 N2 C6 101.7(5)
C17 C16 N2 C7 -80.0(5)
C17 C18 C19 C20 -0.3(6)
C18 C17 C22 C21 1.0(7)
C18 C19 C20 C21 0.4(7)
C19 C20 C21 C22 0.2(7)
C20 C21 C22 C17 -0.9(7)
C22 C17 C18 C19 -0.4(6)
C23 C1 C2 N1 -121.2(3)
C23 C1 C2 O3 58.1(5)
C23 C1 C4 C3 121.6(3)
C23 C1 C4 C30 2.6(4)
C23 C1 C4 S2 -123.7(3)
C23 C1 S1 C5 87.1(3)
C23 C24 C25 C26 -172.4(3)
C23 C24 C29 C28 173.6(3)
C23 C24 C29 C30 0.0(5)
C24 C23 C36 C31 -52.0(4)
C24 C23 C36 C35 131.7(4)
C24 C23 C37 O5 -60.8(5)
C24 C25 C26 C27 0.7(6)
C24 C29 C30 C4 61.1(4)
C24 C29 C30 C31 -52.1(5)
C25 C24 C29 C28 1.4(6)
C25 C24 C29 C30 -172.2(3)
C25 C26 C27 C28 -0.4(6)
C26 C27 C28 C29 0.6(6)
C27 C28 C29 C24 -1.1(6)
C27 C28 C29 C30 171.9(3)
C28 C29 C30 C4 -112.2(4)
C28 C29 C30 C31 134.6(4)
C29 C24 C25 C26 -1.3(6)
C29 C30 C31 C32 -130.0(4)
C29 C30 C31 C36 51.8(4)
C30 C4 S2 C8 -92.9(3)
C30 C31 C32 C33 -177.9(4)
C30 C31 C36 C23 0.5(5)
C30 C31 C36 C35 176.9(3)
C31 C32 C33 C34 0.8(6)
C32 C31 C36 C23 -177.9(3)
C32 C31 C36 C35 -1.4(6)
C32 C33 C34 C35 -0.8(6)
C33 C34 C35 C36 -0.3(6)
C34 C35 C36 C23 177.3(3)
C34 C35 C36 C31 1.4(6)
C36 C23 C24 C25 -136.3(4)
C36 C23 C24 C29 52.1(4)
C36 C23 C37 O5 62.1(5)
C36 C31 C32 C33 0.3(6)
C37 C23 C24 C25 -11.9(6)
C37 C23 C24 C29 176.4(3)
C37 C23 C36 C31 -176.8(3)
C37 C23 C36 C35 7.0(5)
N1 C3 C4 C1 -2.0(4)
N1 C3 C4 C30 116.3(3)
N1 C3 C4 S2 -128.9(3)
N1 C9 C10 C11 90.4(5)
N1 C9 C10 C15 -88.6(5)
N2 C7 C8 C5 -1.0(4)
N2 C7 C8 S2 177.1(3)
N2 C16 C17 C18 -86.2(5)
N2 C16 C17 C22 90.3(5)
O1 C6 N2 C7 179.2(4)
O1 C6 N2 C16 -2.3(7)
O2 C7 C8 C5 179.8(4)
O2 C7 C8 S2 -2.1(6)
O2 C7 N2 C6 -179.6(4)
O2 C7 N2 C16 1.9(7)
O3 C2 N1 C3 -176.5(4)
O3 C2 N1 C9 1.5(6)
O4 C3 C4 C1 179.0(4)
O4 C3 C4 C30 -62.7(5)
O4 C3 C4 S2 52.2(5)
O4 C3 N1 C2 178.5(4)
O4 C3 N1 C9 0.5(6)
S1 C1 C2 N1 120.3(3)
S1 C1 C2 O3 -60.4(5)
S1 C1 C4 C3 -111.1(3)
S1 C1 C4 C30 129.9(3)
S1 C1 C4 S2 3.5(4)
S1 C1 C23 C24 -75.8(3)
S1 C1 C23 C36 169.2(3)
S1 C1 C23 C37 47.0(4)
S1 C5 C6 N2 -176.4(3)
S1 C5 C6 O1 3.6(7)
S1 C5 C8 C7 177.0(3)
S1 C5 C8 S2 -1.1(6)
S2 C4 C30 C29 73.3(3)
S2 C4 C30 C31 -171.2(3)
